data_7718924
loop_
_publ_author_name
'Chan, Tek Long'
'Zhang, Jie'
'Xie, Zuowei'

_publ_section_title
;
 Carboranyl diphosphenes: synthesis, structure and reactivity.
;
_journal_issue 28
_journal_name_full 'Dalton transactions (Cambridge, England : 2003)'
_journal_page_first 10946
_journal_page_last 10955
_journal_paper_doi 10.1039/d5dt01239b
_journal_volume 54
_journal_year 2025
_chemical_formula_sum 'C13 H24 B10 Cl2 N P'
_chemical_formula_weight 404.30
_space_group_crystal_system monoclinic
_space_group_IT_number 14
_space_group_name_Hall '-P 2yn'
_space_group_name_H-M_alt 'P 1 21/n 1'
_atom_sites_solution_hydrogens geom
_audit_creation_method SHELXL-2014/6
_audit_update_record
;
2025-06-13 deposited with the CCDC.	2025-06-18 downloaded from the CCDC.
;
_cell_angle_alpha 90
_cell_angle_beta 102.528(3)
_cell_angle_gamma 90
_cell_formula_units_Z 4
_cell_length_a 12.8525(10)
_cell_length_b 9.8280(9)
_cell_length_c 17.1309(15)
_cell_measurement_reflns_used 1142
_cell_measurement_temperature 296(2)
_cell_measurement_theta_max 15
_cell_measurement_theta_min 15
_cell_volume 2112.4(3)
_computing_cell_refinement 'BRUKER D8VENTURE DIFFRACTOMETER'
_computing_data_collection 'BRUKER D8VENTURE DIFFRACTOMETER'
_computing_data_reduction 'BRUKER D8VENTURE DIFFRACTOMETER'
_computing_molecular_graphics 'BRUKER SHELXTL'
_computing_publication_material 'BRUKER SHELXTL'
_computing_structure_refinement 'SHELXL-2014/6 (Sheldrick, 2014)'
_computing_structure_solution 'BRUKER D8VENTURE DIFFRACTOMETER'
_diffrn_ambient_temperature 296(2)
_diffrn_measured_fraction_theta_full 0.993
_diffrn_measured_fraction_theta_max 0.993
_diffrn_measurement_device_type 'BRUKER D8VENTURE DIFFRACTOMETER'
_diffrn_measurement_method 'PHI & OMEGA SCAN'
_diffrn_radiation_type MoK\a
_diffrn_radiation_wavelength 0.71073
_diffrn_reflns_av_R_equivalents 0.0460
_diffrn_reflns_av_unetI/netI 0.0239
_diffrn_reflns_Laue_measured_fraction_full 0.993
_diffrn_reflns_Laue_measured_fraction_max 0.993
_diffrn_reflns_limit_h_max 15
_diffrn_reflns_limit_h_min -15
_diffrn_reflns_limit_k_max 11
_diffrn_reflns_limit_k_min -11
_diffrn_reflns_limit_l_max 20
_diffrn_reflns_limit_l_min -20
_diffrn_reflns_number 35453
_diffrn_reflns_point_group_measured_fraction_full 0.993
_diffrn_reflns_point_group_measured_fraction_max 0.993
_diffrn_reflns_theta_full 25.242
_diffrn_reflns_theta_max 25.248
_diffrn_reflns_theta_min 2.633
_exptl_absorpt_coefficient_mu 0.382
_exptl_absorpt_correction_T_max 0.7458
_exptl_absorpt_correction_T_min 0.5497
_exptl_absorpt_correction_type multi-scan
_exptl_crystal_colour yellow
_exptl_crystal_density_diffrn 1.271
_exptl_crystal_description block
_exptl_crystal_F_000 832
_exptl_crystal_size_max 0.400
_exptl_crystal_size_mid 0.300
_exptl_crystal_size_min 0.200
_refine_diff_density_max 0.327
_refine_diff_density_min -0.276
_refine_diff_density_rms 0.050
_refine_ls_extinction_method none
_refine_ls_goodness_of_fit_ref 1.042
_refine_ls_hydrogen_treatment constr
_refine_ls_matrix_type full
_refine_ls_number_parameters 244
_refine_ls_number_reflns 3804
_refine_ls_number_restraints 0
_refine_ls_restrained_S_all 1.042
_refine_ls_R_factor_all 0.0488
_refine_ls_R_factor_gt 0.0414
_refine_ls_shift/su_max 0.001
_refine_ls_shift/su_mean 0.000
_refine_ls_structure_factor_coef Fsqd
_refine_ls_weighting_details 'w=1/[\s^2^(Fo^2^)+(0.0625P)^2^+1.6352P] where P=(Fo^2^+2Fc^2^)/3'
_refine_ls_weighting_scheme calc
_refine_ls_wR_factor_gt 0.1170
_refine_ls_wR_factor_ref 0.1249
_reflns_Friedel_coverage 0.000
_reflns_number_gt 3278
_reflns_number_total 3804
_reflns_threshold_expression 'I > 2\s(I)'
_cod_data_source_file d5dt01239b2.cif
_cod_data_source_block 5
_cod_depositor_comments 'Adding full bibliography for 7718922--7718935.cif.'
_cod_original_sg_symbol_H-M 'P 21/n'
_cod_database_code 7718924
_shelx_space_group_comment
;
The symmetry employed for this shelxl refinement is uniquely defined
by the following loop, which should always be used as a source of
symmetry information in preference to the above space-group names.
They are only intended as comments.
;
_shelx_estimated_absorpt_t_min 0.862
_shelx_estimated_absorpt_t_max 0.928
_shelxl_version_number 2014/6

loop_
_space_group_symop_operation_xyz
'x, y, z'
'-x+1/2, y+1/2, -z+1/2'
'-x, -y, -z'
'x-1/2, -y-1/2, z-1/2'

loop_
_atom_site_label
_atom_site_type_symbol
_atom_site_fract_x
_atom_site_fract_y
_atom_site_fract_z
_atom_site_U_iso_or_equiv
_atom_site_adp_type
_atom_site_occupancy
_atom_site_site_symmetry_order
_atom_site_calc_flag
_atom_site_refinement_flags_posn
_atom_site_refinement_flags_adp
_atom_site_refinement_flags_occupancy
_atom_site_disorder_assembly
_atom_site_disorder_group
P1 P 0.18890(5) 0.65755(6) 1.02974(3) 0.03655(17) Uani 1 1 d . . . . .
N1 N 0.29319(13) 0.47198(17) 1.05735(10) 0.0304(4) Uani 1 1 d . . . . .
Cl1 Cl 0.08870(6) 0.83190(6) 0.99209(5) 0.0576(2) Uani 1 1 d . . . . .
Cl2 Cl 0.32833(5) 0.76623(6) 1.04001(5) 0.0566(2) Uani 1 1 d . . . . .
C1 C 0.22297(15) 0.4209(2) 0.92446(11) 0.0269(4) Uani 1 1 d . . . . .
C2 C 0.17156(16) 0.5797(2) 0.92728(12) 0.0292(4) Uani 1 1 d . . . . .
C11 C 0.28468(15) 0.3746(2) 1.00711(11) 0.0278(4) Uani 1 1 d . . . . .
C12 C 0.31929(19) 0.2256(2) 1.02404(13) 0.0375(5) Uani 1 1 d . . . . .
C13 C 0.4151(3) 0.2110(3) 1.09536(16) 0.0622(8) Uani 1 1 d . . . . .
H13A H 0.3991 0.2550 1.1414 0.093 Uiso 1 1 calc R U . . .
H13B H 0.4291 0.1163 1.1067 0.093 Uiso 1 1 calc R U . . .
H13C H 0.4767 0.2527 1.0823 0.093 Uiso 1 1 calc R U . . .
C14 C 0.2230(3) 0.1530(3) 1.04450(19) 0.0619(8) Uani 1 1 d . . . . .
H14A H 0.2022 0.1990 1.0882 0.093 Uiso 1 1 calc R U . . .
H14B H 0.1647 0.1540 0.9987 0.093 Uiso 1 1 calc R U . . .
H14C H 0.2416 0.0606 1.0595 0.093 Uiso 1 1 calc R U . . .
C15 C 0.3529(2) 0.1527(3) 0.95441(16) 0.0552(7) Uani 1 1 d . . . . .
H15A H 0.4131 0.1984 0.9418 0.083 Uiso 1 1 calc R U . . .
H15B H 0.3717 0.0603 0.9693 0.083 Uiso 1 1 calc R U . . .
H15C H 0.2948 0.1537 0.9085 0.083 Uiso 1 1 calc R U . . .
C16 C 0.33638(17) 0.4691(2) 1.14151(12) 0.0351(5) Uani 1 1 d . . . . .
C17 C 0.2716(2) 0.4329(3) 1.19276(14) 0.0505(6) Uani 1 1 d . . . . .
H17A H 0.2018 0.4048 1.1726 0.061 Uiso 1 1 calc R U . . .
C18 C 0.3118(3) 0.4387(4) 1.27467(16) 0.0675(9) Uani 1 1 d . . . . .
H18A H 0.2692 0.4129 1.3096 0.081 Uiso 1 1 calc R U . . .
C19 C 0.4138(3) 0.4824(4) 1.30423(16) 0.0695(9) Uani 1 1 d . . . . .
H19A H 0.4405 0.4849 1.3592 0.083 Uiso 1 1 calc R U . . .
C20 C 0.4766(2) 0.5222(3) 1.25349(16) 0.0611(8) Uani 1 1 d . . . . .
H20A H 0.5454 0.5534 1.2742 0.073 Uiso 1 1 calc R U . . .
C21 C 0.43868(19) 0.5165(3) 1.17153(15) 0.0465(6) Uani 1 1 d . . . . .
H21A H 0.4814 0.5443 1.1370 0.056 Uiso 1 1 calc R U . . .
B3 B 0.2787(2) 0.5568(3) 0.88318(14) 0.0343(5) Uani 1 1 d . . . . .
H3 H 0.3591 0.5970 0.9076 0.041 Uiso 1 1 calc R U . . .
B4 B 0.2577(2) 0.3956(3) 0.83455(14) 0.0351(5) Uani 1 1 d . . . . .
H4 H 0.3247 0.3314 0.8265 0.042 Uiso 1 1 calc R U . . .
B5 B 0.1389(2) 0.3237(3) 0.85518(14) 0.0354(5) Uani 1 1 d . . . . .
H5 H 0.1288 0.2132 0.8604 0.042 Uiso 1 1 calc R U . . .
B6 B 0.08739(19) 0.4408(3) 0.91667(14) 0.0331(5) Uani 1 1 d . . . . .
H6 H 0.0454 0.4072 0.9628 0.040 Uiso 1 1 calc R U . . .
B7 B 0.1704(2) 0.6649(3) 0.84081(16) 0.0423(6) Uani 1 1 d . . . . .
H7 H 0.1806 0.7757 0.8371 0.051 Uiso 1 1 calc R U . . .
B8 B 0.2228(2) 0.5482(3) 0.77999(16) 0.0467(7) Uani 1 1 d . . . . .
H8 H 0.2672 0.5834 0.7356 0.056 Uiso 1 1 calc R U . . .
B9 B 0.1365(2) 0.4048(3) 0.76203(15) 0.0467(7) Uani 1 1 d . . . . .
H9 H 0.1244 0.3468 0.7059 0.056 Uiso 1 1 calc R U . . .
B10 B 0.0308(2) 0.4320(3) 0.81307(16) 0.0443(6) Uani 1 1 d . . . . .
H10 H -0.0499 0.3915 0.7905 0.053 Uiso 1 1 calc R U . . .
B11 B 0.0517(2) 0.5924(3) 0.86024(15) 0.0389(6) Uani 1 1 d . . . . .
H11 H -0.0152 0.6564 0.8687 0.047 Uiso 1 1 calc R U . . .
B12 B 0.0826(2) 0.5702(3) 0.76557(16) 0.0496(7) Uani 1 1 d . . . . .
H12 H 0.0357 0.6194 0.7116 0.059 Uiso 1 1 calc R U . . .

loop_
_atom_site_aniso_label
_atom_site_aniso_U_11
_atom_site_aniso_U_22
_atom_site_aniso_U_33
_atom_site_aniso_U_23
_atom_site_aniso_U_13
_atom_site_aniso_U_12
P1 0.0373(3) 0.0308(3) 0.0402(3) -0.0080(2) 0.0053(2) -0.0024(2)
N1 0.0316(9) 0.0303(9) 0.0276(8) -0.0031(7) 0.0025(7) -0.0021(7)
Cl1 0.0550(4) 0.0349(3) 0.0778(5) -0.0111(3) 0.0034(3) 0.0096(3)
Cl2 0.0464(4) 0.0352(3) 0.0816(5) -0.0097(3) -0.0004(3) -0.0124(3)
C1 0.0284(10) 0.0247(10) 0.0272(9) -0.0007(8) 0.0056(8) -0.0021(8)
C2 0.0282(10) 0.0254(10) 0.0332(10) 0.0012(8) 0.0052(8) -0.0007(8)
C11 0.0265(10) 0.0286(10) 0.0275(10) 0.0016(8) 0.0043(8) -0.0049(8)
C12 0.0483(13) 0.0278(11) 0.0342(11) 0.0037(9) 0.0041(9) 0.0019(10)
C13 0.076(2) 0.0492(16) 0.0502(15) 0.0029(12) -0.0117(14) 0.0222(15)
C14 0.081(2) 0.0365(14) 0.0715(19) 0.0097(13) 0.0244(16) -0.0113(14)
C15 0.0712(19) 0.0419(14) 0.0498(15) -0.0012(11) 0.0071(13) 0.0188(13)
C16 0.0381(12) 0.0367(12) 0.0280(10) -0.0057(9) 0.0016(9) 0.0021(9)
C17 0.0425(13) 0.0716(18) 0.0362(12) -0.0037(12) 0.0059(10) -0.0026(13)
C18 0.073(2) 0.097(2) 0.0353(13) -0.0014(14) 0.0174(13) 0.0048(18)
C19 0.078(2) 0.091(2) 0.0310(13) -0.0132(14) -0.0065(13) 0.0092(18)
C20 0.0515(16) 0.073(2) 0.0475(15) -0.0151(14) -0.0147(12) -0.0028(14)
C21 0.0395(13) 0.0523(15) 0.0433(13) -0.0065(11) -0.0006(10) -0.0038(11)
B3 0.0317(12) 0.0359(13) 0.0365(12) 0.0077(10) 0.0098(10) -0.0001(10)
B4 0.0349(12) 0.0450(15) 0.0259(11) -0.0001(10) 0.0073(9) 0.0023(11)
B5 0.0334(12) 0.0376(13) 0.0333(12) -0.0095(10) 0.0032(10) -0.0033(10)
B6 0.0291(12) 0.0326(13) 0.0376(12) -0.0041(10) 0.0072(10) -0.0060(10)
B7 0.0432(15) 0.0431(15) 0.0403(14) 0.0160(11) 0.0087(11) 0.0056(12)
B8 0.0493(16) 0.0586(18) 0.0344(13) 0.0151(12) 0.0137(12) 0.0104(14)
B9 0.0445(15) 0.0647(19) 0.0276(12) -0.0043(12) 0.0009(11) 0.0078(14)
B10 0.0320(13) 0.0562(17) 0.0402(14) -0.0091(12) -0.0021(11) 0.0013(12)
B11 0.0321(13) 0.0431(15) 0.0382(13) 0.0003(11) 0.0004(10) 0.0050(11)
B12 0.0464(16) 0.065(2) 0.0338(13) 0.0091(13) 0.0003(11) 0.0120(14)

loop_
_atom_type_symbol
_atom_type_description
_atom_type_scat_dispersion_real
_atom_type_scat_dispersion_imag
_atom_type_scat_source
C C 0.0033 0.0016 'International Tables Vol C Tables 4.2.6.8 and 6.1.1.4'
H H 0.0000 0.0000 'International Tables Vol C Tables 4.2.6.8 and 6.1.1.4'
B B 0.0013 0.0007 'International Tables Vol C Tables 4.2.6.8 and 6.1.1.4'
N N 0.0061 0.0033 'International Tables Vol C Tables 4.2.6.8 and 6.1.1.4'
P P 0.1023 0.0942 'International Tables Vol C Tables 4.2.6.8 and 6.1.1.4'
Cl Cl 0.1484 0.1585 'International Tables Vol C Tables 4.2.6.8 and 6.1.1.4'

loop_
_geom_angle_atom_site_label_1
_geom_angle_atom_site_label_2
_geom_angle_atom_site_label_3
_geom_angle
_geom_angle_site_symmetry_1
_geom_angle_site_symmetry_3
_geom_angle_publ_flag
C2 P1 Cl2 102.43(7) . . ?
C2 P1 Cl1 95.85(7) . . ?
Cl2 P1 Cl1 93.76(4) . . ?
C2 P1 N1 79.12(7) . . ?
Cl2 P1 N1 86.26(5) . . ?
Cl1 P1 N1 174.84(5) . . ?
C11 N1 C16 128.58(18) . . ?
C11 N1 P1 120.38(14) . . ?
C16 N1 P1 108.14(13) . . ?
C11 C1 C2 111.87(15) . . ?
C11 C1 B4 127.12(17) . . ?
C2 C1 B4 109.76(15) . . ?
C11 C1 B5 126.60(17) . . ?
C2 C1 B5 109.95(15) . . ?
B4 C1 B5 62.86(14) . . ?
C11 C1 B6 114.54(16) . . ?
C2 C1 B6 60.44(12) . . ?
B4 C1 B6 113.70(16) . . ?
B5 C1 B6 62.35(13) . . ?
C11 C1 B3 115.31(16) . . ?
C2 C1 B3 60.20(12) . . ?
B4 C1 B3 62.26(14) . . ?
B5 C1 B3 113.64(16) . . ?
B6 C1 B3 112.29(16) . . ?
B7 C2 C1 110.96(16) . . ?
B7 C2 B11 62.83(15) . . ?
C1 C2 B11 110.28(16) . . ?
B7 C2 B3 62.52(14) . . ?
C1 C2 B3 60.99(12) . . ?
B11 C2 B3 113.78(17) . . ?
B7 C2 B6 114.28(17) . . ?
C1 C2 B6 60.66(12) . . ?
B11 C2 B6 62.34(14) . . ?
B3 C2 B6 113.15(16) . . ?
B7 C2 P1 126.09(15) . . ?
C1 C2 P1 115.57(13) . . ?
B11 C2 P1 120.13(14) . . ?
B3 C2 P1 121.14(14) . . ?
B6 C2 P1 111.36(13) . . ?
N1 C11 C1 110.58(17) . . ?
N1 C11 C12 127.41(18) . . ?
C1 C11 C12 121.76(17) . . ?
C15 C12 C14 109.8(2) . . ?
C15 C12 C11 114.64(18) . . ?
C14 C12 C11 105.70(19) . . ?
C15 C12 C13 105.2(2) . . ?
C14 C12 C13 108.7(2) . . ?
C11 C12 C13 112.69(19) . . ?
C17 C16 C21 120.4(2) . . ?
C17 C16 N1 119.4(2) . . ?
C21 C16 N1 119.9(2) . . ?
C16 C17 C18 119.2(2) . . ?
C19 C18 C17 120.3(3) . . ?
C20 C19 C18 120.4(2) . . ?
C19 C20 C21 120.5(3) . . ?
C20 C21 C16 119.2(2) . . ?
C2 B3 C1 58.81(12) . . ?
C2 B3 B8 104.80(17) . . ?
C1 B3 B8 104.90(18) . . ?
C2 B3 B7 58.07(13) . . ?
C1 B3 B7 105.67(17) . . ?
B8 B3 B7 60.35(15) . . ?
C2 B3 B4 105.42(17) . . ?
C1 B3 B4 58.19(13) . . ?
B8 B3 B4 60.02(15) . . ?
B7 B3 B4 108.33(18) . . ?
C1 B4 B9 105.20(17) . . ?
C1 B4 B8 105.41(18) . . ?
B9 B4 B8 60.23(17) . . ?
C1 B4 B3 59.55(13) . . ?
B9 B4 B3 107.65(19) . . ?
B8 B4 B3 59.33(15) . . ?
C1 B4 B5 58.58(12) . . ?
B9 B4 B5 59.97(15) . . ?
B8 B4 B5 108.04(18) . . ?
B3 B4 B5 107.97(17) . . ?
C1 B5 B10 105.52(18) . . ?
C1 B5 B9 104.91(18) . . ?
B10 B5 B9 60.43(16) . . ?
C1 B5 B6 59.29(12) . . ?
B10 B5 B6 59.62(14) . . ?
B9 B5 B6 107.73(19) . . ?
C1 B5 B4 58.56(13) . . ?
B10 B5 B4 108.05(19) . . ?
B9 B5 B4 59.62(15) . . ?
B6 B5 B4 107.74(17) . . ?
C2 B6 C1 58.90(12) . . ?
C2 B6 B10 104.85(18) . . ?
C1 B6 B10 105.07(17) . . ?
C2 B6 B11 58.51(13) . . ?
C1 B6 B11 105.85(17) . . ?
B10 B6 B11 59.65(15) . . ?
C2 B6 B5 105.56(16) . . ?
C1 B6 B5 58.35(13) . . ?
B10 B6 B5 59.98(14) . . ?
B11 B6 B5 107.73(18) . . ?
C2 B7 B3 59.41(13) . . ?
C2 B7 B8 105.08(18) . . ?
B3 B7 B8 59.37(15) . . ?
C2 B7 B11 59.01(13) . . ?
B3 B7 B11 108.18(18) . . ?
B8 B7 B11 107.5(2) . . ?
C2 B7 B12 104.93(19) . . ?
B3 B7 B12 107.5(2) . . ?
B8 B7 B12 59.96(17) . . ?
B11 B7 B12 59.45(16) . . ?
B3 B8 B4 60.65(14) . . ?
B3 B8 B7 60.28(15) . . ?
B4 B8 B7 108.76(17) . . ?
B3 B8 B12 108.32(19) . . ?
B4 B8 B12 108.0(2) . . ?
B7 B8 B12 60.09(17) . . ?
B3 B8 B9 108.39(18) . . ?
B4 B8 B9 59.86(16) . . ?
B7 B8 B9 108.1(2) . . ?
B12 B8 B9 59.80(18) . . ?
B4 B9 B12 108.3(2) . . ?
B4 B9 B5 60.42(14) . . ?
B12 B9 B5 108.14(19) . . ?
B4 B9 B8 59.91(16) . . ?
B12 B9 B8 60.09(17) . . ?
B5 B9 B8 108.13(18) . . ?
B4 B9 B10 108.09(18) . . ?
B12 B9 B10 60.16(17) . . ?
B5 B9 B10 59.69(15) . . ?
B8 B9 B10 108.0(2) . . ?
B11 B10 B6 60.54(14) . . ?
B11 B10 B5 108.78(18) . . ?
B6 B10 B5 60.40(14) . . ?
B11 B10 B12 59.64(17) . . ?
B6 B10 B12 107.92(19) . . ?
B5 B10 B12 107.77(19) . . ?
B11 B10 B9 107.5(2) . . ?
B6 B10 B9 107.91(18) . . ?
B5 B10 B9 59.88(15) . . ?
B12 B10 B9 59.51(17) . . ?
C2 B11 B10 105.46(18) . . ?
C2 B11 B12 104.93(18) . . ?
B10 B11 B12 60.73(17) . . ?
C2 B11 B7 58.16(13) . . ?
B10 B11 B7 108.9(2) . . ?
B12 B11 B7 60.30(17) . . ?
C2 B11 B6 59.14(13) . . ?
B10 B11 B6 59.81(15) . . ?
B12 B11 B6 108.20(19) . . ?
B7 B11 B6 107.82(17) . . ?
B11 B12 B9 108.2(2) . . ?
B11 B12 B8 108.11(18) . . ?
B9 B12 B8 60.11(17) . . ?
B11 B12 B7 60.25(15) . . ?
B9 B12 B7 108.25(19) . . ?
B8 B12 B7 59.94(17) . . ?
B11 B12 B10 59.63(16) . . ?
B9 B12 B10 60.34(17) . . ?
B8 B12 B10 108.1(2) . . ?
B7 B12 B10 107.95(18) . . ?

loop_
_geom_bond_atom_site_label_1
_geom_bond_atom_site_label_2
_geom_bond_distance
_geom_bond_site_symmetry_2
_geom_bond_publ_flag
P1 C2 1.883(2) . ?
P1 Cl2 2.0607(9) . ?
P1 Cl1 2.1565(9) . ?
P1 N1 2.2520(18) . ?
N1 C11 1.276(3) . ?
N1 C16 1.428(3) . ?
C1 C11 1.534(3) . ?
C1 C2 1.699(3) . ?
C1 B4 1.712(3) . ?
C1 B5 1.713(3) . ?
C1 B6 1.730(3) . ?
C1 B3 1.737(3) . ?
C2 B7 1.699(3) . ?
C2 B11 1.715(3) . ?
C2 B3 1.724(3) . ?
C2 B6 1.726(3) . ?
C11 C12 1.540(3) . ?
C12 C15 1.531(3) . ?
C12 C14 1.534(4) . ?
C12 C13 1.542(3) . ?
C16 C17 1.381(3) . ?
C16 C21 1.385(3) . ?
C17 C18 1.387(3) . ?
C18 C19 1.368(5) . ?
C19 C20 1.366(4) . ?
C20 C21 1.384(3) . ?
B3 B8 1.760(4) . ?
B3 B7 1.776(4) . ?
B3 B4 1.784(4) . ?
B4 B9 1.772(4) . ?
B4 B8 1.773(4) . ?
B4 B5 1.786(4) . ?
B5 B10 1.775(4) . ?
B5 B9 1.778(4) . ?
B5 B6 1.782(3) . ?
B6 B10 1.768(4) . ?
B6 B11 1.781(4) . ?
B7 B8 1.778(4) . ?
B7 B11 1.780(4) . ?
B7 B12 1.780(4) . ?
B8 B12 1.778(4) . ?
B8 B9 1.778(5) . ?
B9 B12 1.773(4) . ?
B9 B10 1.788(4) . ?
B10 B11 1.765(4) . ?
B10 B12 1.785(5) . ?
B11 B12 1.765(4) . ?
